data_2224905
loop_
_publ_author_name
'Yaz\?ic\?i, Serap'
'Albayrak, \,Ci\(gdem'
'G\"umr\"uk\,c\"uo\(glu, \.Ismail'
'\,Senel, \.Ismet'
'B\"uy\"ukg\"ung\"or, Orhan'

_publ_section_title
;
 (<i>E</i>)-2-[(2-Ethylphenyl)iminomethyl]-6-methoxyphenol
;
_journal_coeditor_code CI5005
_journal_issue 2
_journal_name_full 'Acta Crystallographica Section E'
_journal_page_first o287
_journal_paper_doi 10.1107/S1600536809055573
_journal_volume 66
_journal_year 2010
_chemical_formula_iupac 'C16 H17 N O2'
_chemical_formula_moiety 'C16 H17 N O2'
_chemical_formula_sum 'C16 H17 N O2'
_chemical_formula_weight 255.31
_chemical_name_systematic
;
(<i>E</i>)-2-[(2-Ethylphenyl)iminomethyl]-6-methoxyphenol
;
_space_group_IT_number 14
_symmetry_cell_setting monoclinic
_symmetry_space_group_name_Hall '-P 2ybc'
_symmetry_space_group_name_H-M 'P 1 21/c 1'
_atom_sites_solution_hydrogens geom
_atom_sites_solution_primary direct
_atom_sites_solution_secondary difmap
_audit_creation_method SHELXL-97
_cell_angle_alpha 90.00
_cell_angle_beta 113.788(3)
_cell_angle_gamma 90.00
_cell_formula_units_Z 4
_cell_length_a 18.2379(7)
_cell_length_b 5.2044(2)
_cell_length_c 15.0950(7)
_cell_measurement_reflns_used 2353
_cell_measurement_temperature 150
_cell_measurement_theta_max 28.04
_cell_measurement_theta_min 1.47
_cell_volume 1311.05(10)
_computing_cell_refinement 'X-AREA (Stoe & Cie, 2002)'
_computing_data_collection 'X-AREA (Stoe & Cie, 2002)'
_computing_data_reduction 'X-RED32 (Stoe & Cie, 2002)'
_computing_molecular_graphics 'ORTEP-3 for Windows (Farrugia, 1997)'
_computing_publication_material 'WinGX (Farrugia, 1999)'
_computing_structure_refinement 'SHELXL97 (Sheldrick, 2008)'
_computing_structure_solution 'SHELXS97 (Sheldrick, 2008)'
_diffrn_ambient_temperature 150
_diffrn_detector_area_resol_mean 6.67
_diffrn_measured_fraction_theta_full 0.996
_diffrn_measured_fraction_theta_max 0.996
_diffrn_measurement_device_type 'Stoe IPDS II'
_diffrn_measurement_method '\w scan'
_diffrn_radiation_monochromator graphite
_diffrn_radiation_source 'fine-focus sealed tube'
_diffrn_radiation_type MoK\a
_diffrn_radiation_wavelength 0.71073
_diffrn_reflns_av_R_equivalents 0.0719
_diffrn_reflns_av_sigmaI/netI 0.0388
_diffrn_reflns_limit_h_max 23
_diffrn_reflns_limit_h_min -23
_diffrn_reflns_limit_k_max 6
_diffrn_reflns_limit_k_min -6
_diffrn_reflns_limit_l_max 19
_diffrn_reflns_limit_l_min -19
_diffrn_reflns_number 18335
_diffrn_reflns_theta_full 27.55
_diffrn_reflns_theta_max 27.55
_diffrn_reflns_theta_min 2.44
_diffrn_standards_number 0
_exptl_absorpt_coefficient_mu 0.085
_exptl_absorpt_correction_T_max 0.993
_exptl_absorpt_correction_T_min 0.961
_exptl_absorpt_correction_type integration
_exptl_absorpt_process_details '(X-RED32; Stoe & Cie, 2002)'
_exptl_crystal_colour brown
_exptl_crystal_density_diffrn 1.293
_exptl_crystal_density_method 'not measured'
_exptl_crystal_description Plate
_exptl_crystal_F_000 544
_exptl_crystal_size_max 0.580
_exptl_crystal_size_mid 0.393
_exptl_crystal_size_min 0.080
_refine_diff_density_max 0.256
_refine_diff_density_min -0.321
_refine_ls_extinction_coef 0.024(3)
_refine_ls_extinction_expression Fc^*^=kFc[1+0.001xFc^2^\l^3^/sin(2\q)]^-1/4^
_refine_ls_extinction_method 'SHELXL97 (Sheldrick, 2008)'
_refine_ls_goodness_of_fit_ref 1.027
_refine_ls_hydrogen_treatment mixed
_refine_ls_matrix_type full
_refine_ls_number_parameters 196
_refine_ls_number_reflns 3014
_refine_ls_number_restraints 0
_refine_ls_restrained_S_all 1.027
_refine_ls_R_factor_all 0.0611
_refine_ls_R_factor_gt 0.0443
_refine_ls_shift/su_max 0.001
_refine_ls_shift/su_mean 0.000
_refine_ls_structure_factor_coef Fsqd
_refine_ls_weighting_details 'calc w=1/[\s^2^(Fo^2^)+(0.052P)^2^+0.279P] where P=(Fo^2^+2Fc^2^)/3'
_refine_ls_weighting_scheme calc
_refine_ls_wR_factor_gt 0.1070
_refine_ls_wR_factor_ref 0.1149
_reflns_number_gt 2353
_reflns_number_total 3014
_reflns_threshold_expression I>2\s(I)
_cod_data_source_file ci5005.cif
_cod_data_source_block I
_cod_depositor_comments
;
The following automatic conversions were performed:
'_symmetry_cell_setting' value 'Monoclinic' changed to 'monoclinic'
according to '/home/saulius/struct/CIF-dictionaries/cif_core.dic'
dictionary named 'cif_core.dic' version 2.4.1 from 2010-06-29.

Automatic conversion script
Id: cif_fix_enum 1527 2010-12-29 10:47:43Z saulius 

The following automatic conversions were performed:

'_symmetry_cell_setting' value 'Monoclinic' changed to 'monoclinic'
according to /home/saulius/struct/CIF-dictionaries/cif_core.dic
dictionary named 'cif_core.dic' version 2.4.1 from 2010-06-29.

Automatic conversion script
Id: cif_fix_values 1715 2011-07-08 13:25:40Z adriana 
;
_cod_original_cell_volume 1311.05(9)
_cod_original_sg_symbol_H-M 'P 21/c'
_cod_database_code 2224905
_cod_database_fobs_code 2224905

loop_
_symmetry_equiv_pos_as_xyz
'x, y, z'
'-x, y+1/2, -z+1/2'
'-x, -y, -z'
'x, -y-1/2, z-1/2'

loop_
_atom_site_type_symbol
_atom_site_label
_atom_site_fract_x
_atom_site_fract_y
_atom_site_fract_z
_atom_site_U_iso_or_equiv
_atom_site_adp_type
_atom_site_calc_flag
_atom_site_refinement_flags
_atom_site_occupancy
_atom_site_disorder_assembly
_atom_site_disorder_group
C C16A 0.0701(3) 0.3212(10) 0.5111(3) 0.0532(15) Uani d P 0.402(6) A 1
H H16A 0.0628 0.3425 0.5702 0.080 Uiso calc PR 0.402(6) A 1
H H16B 0.0188 0.3027 0.4581 0.080 Uiso calc PR 0.402(6) A 1
H H16C 0.0970 0.4691 0.5006 0.080 Uiso calc PR 0.402(6) A 1
C C15A 0.1206(3) 0.0813(10) 0.5183(4) 0.0411(12) Uani d P 0.402(6) A 1
H H15A 0.0944 -0.0727 0.5274 0.049 Uiso calc PR 0.402(6) A 1
H H15B 0.1734 0.0953 0.5705 0.049 Uiso calc PR 0.402(6) A 1
C C15B 0.09657(17) 0.2040(7) 0.4866(2) 0.0380(9) Uani d P 0.598(6) A 2
H H15C 0.1114 0.3839 0.4967 0.046 Uiso calc PR 0.598(6) A 2
H H15D 0.0388 0.1903 0.4639 0.046 Uiso calc PR 0.598(6) A 2
C C16B 0.13777(19) 0.0531(6) 0.5796(3) 0.0470(9) Uani d P 0.598(6) A 2
H H16D 0.1220 0.1202 0.6285 0.070 Uiso calc PR 0.598(6) A 2
H H16E 0.1948 0.0681 0.6009 0.070 Uiso calc PR 0.598(6) A 2
H H16F 0.1226 -0.1244 0.5682 0.070 Uiso calc PR 0.598(6) A 2
H H1 0.2630(14) 0.462(4) 0.5862(17) 0.077(7) Uiso d . 1 . .
O O1 0.29046(6) 0.5645(2) 0.64484(7) 0.0387(3) Uani d . 1 . .
N N1 0.23740(7) 0.3745(3) 0.47070(8) 0.0376(3) Uani d . 1 . .
C C12 0.38182(8) 0.9118(3) 0.68144(9) 0.0314(3) Uani d . 1 . .
O O2 0.37858(6) 0.9107(2) 0.77070(7) 0.0386(3) Uani d . 1 . .
C C9 0.38032(8) 0.8881(3) 0.49637(10) 0.0344(3) Uani d . 1 . .
H H9 0.3798 0.8812 0.4345 0.041 Uiso calc R 1 . .
C C13 0.33418(7) 0.7266(3) 0.61589(9) 0.0306(3) Uani d . 1 . .
C C8 0.33213(7) 0.7187(3) 0.52183(9) 0.0315(3) Uani d . 1 . .
C C14 0.42206(9) 1.1110(3) 0.83509(10) 0.0406(3) Uani d . 1 . .
H H14A 0.4162 1.0939 0.8952 0.061 Uiso calc R 1 . .
H H14B 0.4015 1.2747 0.8066 0.061 Uiso calc R 1 . .
H H14C 0.4777 1.0989 0.8468 0.061 Uiso calc R 1 . .
C C11 0.42846(8) 1.0776(3) 0.65443(10) 0.0338(3) Uani d . 1 . .
H H11 0.4602 1.1993 0.6982 0.041 Uiso calc R 1 . .
C C7 0.27988(8) 0.5403(3) 0.45018(10) 0.0346(3) Uani d . 1 . .
H H7 0.2772 0.5468 0.3874 0.042 Uiso calc R 1 . .
C C2 0.20659(9) 0.1179(3) 0.32266(10) 0.0407(3) Uani d . 1 . .
H H2 0.2493 0.1925 0.3133 0.049 Uiso calc R 1 . .
C C10 0.42817(8) 1.0634(3) 0.56190(10) 0.0347(3) Uani d . 1 . .
H H10 0.4605 1.1732 0.5447 0.042 Uiso calc R 1 . .
C C3 0.16088(10) -0.0684(3) 0.25904(11) 0.0474(4) Uani d . 1 . .
H H3 0.1729 -0.1186 0.2073 0.057 Uiso calc R 1 . .
C C1 0.18945(8) 0.1950(3) 0.40048(10) 0.0378(3) Uani d . 1 A .
C C4 0.09745(10) -0.1796(3) 0.27231(11) 0.0479(4) Uani d . 1 . .
H H4 0.0666 -0.3053 0.2298 0.057 Uiso calc R 1 . .
C C6 0.12496(10) 0.0848(4) 0.41384(13) 0.0594(5) Uani d . 1 . .
C C5 0.08014(10) -0.1034(4) 0.34882(13) 0.0568(5) Uani d . 1 A .
H H5 0.0373 -0.1794 0.3575 0.068 Uiso calc R 1 . .

loop_
_atom_site_aniso_label
_atom_site_aniso_U_11
_atom_site_aniso_U_22
_atom_site_aniso_U_33
_atom_site_aniso_U_12
_atom_site_aniso_U_13
_atom_site_aniso_U_23
C16A 0.049(2) 0.056(3) 0.061(3) 0.001(2) 0.028(2) -0.013(2)
C15A 0.041(2) 0.041(3) 0.043(4) -0.007(2) 0.019(2) 0.004(2)
C15B 0.0310(13) 0.0355(19) 0.0482(16) 0.0008(13) 0.0168(12) 0.0063(14)
C16B 0.0583(17) 0.0449(16) 0.042(2) -0.0002(13) 0.0248(15) 0.0062(13)
O1 0.0388(5) 0.0449(6) 0.0382(5) -0.0100(5) 0.0216(4) -0.0055(5)
N1 0.0279(5) 0.0472(7) 0.0369(6) -0.0015(5) 0.0124(5) -0.0066(5)
C12 0.0324(6) 0.0346(7) 0.0296(6) 0.0033(6) 0.0151(5) 0.0015(5)
O2 0.0447(5) 0.0440(6) 0.0327(5) -0.0101(5) 0.0214(4) -0.0068(4)
C9 0.0384(7) 0.0358(7) 0.0318(6) 0.0057(6) 0.0169(6) 0.0043(5)
C13 0.0271(6) 0.0332(7) 0.0338(6) 0.0025(5) 0.0146(5) 0.0020(5)
C8 0.0290(6) 0.0337(7) 0.0315(6) 0.0053(5) 0.0117(5) 0.0016(5)
C14 0.0491(8) 0.0413(9) 0.0362(7) -0.0070(7) 0.0220(6) -0.0083(6)
C11 0.0358(7) 0.0316(7) 0.0345(7) -0.0002(6) 0.0148(6) 0.0000(6)
C7 0.0307(6) 0.0404(8) 0.0318(6) 0.0055(6) 0.0116(5) -0.0002(6)
C2 0.0402(7) 0.0450(9) 0.0350(7) -0.0007(6) 0.0132(6) -0.0004(6)
C10 0.0381(7) 0.0329(7) 0.0372(7) 0.0013(6) 0.0193(6) 0.0050(6)
C3 0.0531(9) 0.0507(10) 0.0350(7) -0.0020(8) 0.0143(7) -0.0054(7)
C1 0.0299(6) 0.0454(9) 0.0340(7) -0.0001(6) 0.0088(5) -0.0047(6)
C4 0.0426(8) 0.0488(9) 0.0396(8) -0.0027(7) 0.0035(6) -0.0058(7)
C6 0.0407(8) 0.0860(14) 0.0566(10) -0.0213(9) 0.0248(8) -0.0273(10)
C5 0.0376(8) 0.0732(13) 0.0584(10) -0.0174(8) 0.0180(8) -0.0171(9)

loop_
_atom_type_symbol
_atom_type_description
_atom_type_scat_dispersion_real
_atom_type_scat_dispersion_imag
_atom_type_scat_source
C C 0.0033 0.0016 'International Tables Vol C Tables 4.2.6.8 and 6.1.1.4'
H H 0.0000 0.0000 'International Tables Vol C Tables 4.2.6.8 and 6.1.1.4'
N N 0.0061 0.0033 'International Tables Vol C Tables 4.2.6.8 and 6.1.1.4'
O O 0.0106 0.0060 'International Tables Vol C Tables 4.2.6.8 and 6.1.1.4'

loop_
_geom_angle_atom_site_label_1
_geom_angle_atom_site_label_2
_geom_angle_atom_site_label_3
_geom_angle_site_symmetry_1
_geom_angle_site_symmetry_3
_geom_angle
_geom_angle_publ_flag
C15A C16A H16A . . 109.5 ?
C15A C16A H16B . . 109.5 ?
H16A C16A H16B . . 109.5 ?
C15A C16A H16C . . 109.5 ?
H16A C16A H16C . . 109.5 ?
H16B C16A H16C . . 109.5 ?
C16A C15A C6 . . 100.8(4) ?
C16A C15A H15A . . 111.6 ?
C6 C15A H15A . . 111.6 ?
C16A C15A H15B . . 111.6 ?
C6 C15A H15B . . 111.6 ?
H15A C15A H15B . . 109.4 ?
C16B C15B C6 . . 105.7(3) ?
C16B C15B H15C . . 110.6 ?
C6 C15B H15C . . 110.6 ?
C16B C15B H15D . . 110.6 ?
C6 C15B H15D . . 110.6 ?
H15C C15B H15D . . 108.7 ?
C15B C16B H16D . . 109.5 ?
C15B C16B H16E . . 109.5 ?
H16D C16B H16E . . 109.5 ?
C15B C16B H16F . . 109.5 ?
H16D C16B H16F . . 109.5 ?
H16E C16B H16F . . 109.5 ?
C13 O1 H1 . . 101.6(13) ?
C7 N1 C1 . . 120.97(12) ?
O2 C12 C11 . . 124.55(12) ?
O2 C12 C13 . . 115.46(11) ?
C11 C12 C13 . . 119.99(12) ?
C12 O2 C14 . . 115.69(10) ?
C10 C9 C8 . . 120.50(12) ?
C10 C9 H9 . . 119.7 ?
C8 C9 H9 . . 119.7 ?
O1 C13 C12 . . 118.68(11) ?
O1 C13 C8 . . 122.03(12) ?
C12 C13 C8 . . 119.27(12) ?
C9 C8 C13 . . 119.58(12) ?
C9 C8 C7 . . 119.54(12) ?
C13 C8 C7 . . 120.87(12) ?
O2 C14 H14A . . 109.5 ?
O2 C14 H14B . . 109.5 ?
H14A C14 H14B . . 109.5 ?
O2 C14 H14C . . 109.5 ?
H14A C14 H14C . . 109.5 ?
H14B C14 H14C . . 109.5 ?
C12 C11 C10 . . 120.47(13) ?
C12 C11 H11 . . 119.8 ?
C10 C11 H11 . . 119.8 ?
N1 C7 C8 . . 122.06(12) ?
N1 C7 H7 . . 119.0 ?
C8 C7 H7 . . 119.0 ?
C3 C2 C1 . . 120.71(14) ?
C3 C2 H2 . . 119.6 ?
C1 C2 H2 . . 119.6 ?
C9 C10 C11 . . 120.11(13) ?
C9 C10 H10 . . 119.9 ?
C11 C10 H10 . . 119.9 ?
C4 C3 C2 . . 120.00(14) ?
C4 C3 H3 . . 120.0 ?
C2 C3 H3 . . 120.0 ?
C2 C1 C6 . . 119.58(14) ?
C2 C1 N1 . . 122.67(13) ?
C6 C1 N1 . . 117.68(13) ?
C5 C4 C3 . . 119.48(15) ?
C5 C4 H4 . . 120.3 ?
C3 C4 H4 . . 120.3 ?
C5 C6 C1 . . 118.45(15) ?
C5 C6 C15B . . 121.37(16) ?
C1 C6 C15B . . 119.27(17) ?
C5 C6 C15A . . 115.8(2) ?
C1 C6 C15A . . 121.60(19) ?
C4 C5 C6 . . 121.78(16) ?
C4 C5 H5 . . 119.1 ?
C6 C5 H5 . . 119.1 ?

loop_
_geom_bond_atom_site_label_1
_geom_bond_atom_site_label_2
_geom_bond_site_symmetry_2
_geom_bond_distance
_geom_bond_publ_flag
C16A C15A . 1.529(7) ?
C16A H16A . 0.96 ?
C16A H16B . 0.96 ?
C16A H16C . 0.96 ?
C15A C6 . 1.611(5) ?
C15A H15A . 0.97 ?
C15A H15B . 0.97 ?
C15B C16B . 1.516(5) ?
C15B C6 . 1.523(3) ?
C15B H15C . 0.97 ?
C15B H15D . 0.97 ?
C16B H16D . 0.96 ?
C16B H16E . 0.96 ?
C16B H16F . 0.96 ?
O1 C13 . 1.3490(16) ?
O1 H1 . 0.98(2) ?
N1 C7 . 1.2781(19) ?
N1 C1 . 1.4193(18) ?
C12 O2 . 1.3722(15) ?
C12 C11 . 1.3834(19) ?
C12 C13 . 1.4034(19) ?
O2 C14 . 1.4274(17) ?
C9 C10 . 1.370(2) ?
C9 C8 . 1.4035(19) ?
C9 H9 . 0.93 ?
C13 C8 . 1.4058(17) ?
C8 C7 . 1.4521(19) ?
C14 H14A . 0.96 ?
C14 H14B . 0.96 ?
C14 H14C . 0.96 ?
C11 C10 . 1.3966(18) ?
C11 H11 . 0.93 ?
C7 H7 . 0.93 ?
C2 C3 . 1.382(2) ?
C2 C1 . 1.391(2) ?
C2 H2 . 0.93 ?
C10 H10 . 0.93 ?
C3 C4 . 1.378(2) ?
C3 H3 . 0.93 ?
C1 C6 . 1.394(2) ?
C4 C5 . 1.373(2) ?
C4 H4 . 0.93 ?
C6 C5 . 1.394(2) ?
C5 H5 . 0.93 ?

loop_
_geom_hbond_atom_site_label_D
_geom_hbond_atom_site_label_H
_geom_hbond_atom_site_label_A
_geom_hbond_site_symmetry_A
_geom_hbond_distance_DH
_geom_hbond_distance_HA
_geom_hbond_distance_DA
_geom_hbond_angle_DHA
O1 H1 N1 . 0.98(2) 1.68(2) 2.6023(15) 156(2)
C14 H14c Cg1 2_656 0.96 2.83 3.6241(18) 141

loop_
_geom_torsion_atom_site_label_1
_geom_torsion_atom_site_label_2
_geom_torsion_atom_site_label_3
_geom_torsion_atom_site_label_4
_geom_torsion_site_symmetry_1
_geom_torsion_site_symmetry_2
_geom_torsion_site_symmetry_3
_geom_torsion_site_symmetry_4
_geom_torsion
_geom_torsion_publ_flag
C11 C12 O2 C14 . . . . 5.35(19) ?
C13 C12 O2 C14 . . . . -175.41(12) ?
O2 C12 C13 O1 . . . . -0.49(18) ?
C11 C12 C13 O1 . . . . 178.79(12) ?
O2 C12 C13 C8 . . . . 178.24(11) ?
C11 C12 C13 C8 . . . . -2.48(19) ?
C10 C9 C8 C13 . . . . -1.1(2) ?
C10 C9 C8 C7 . . . . 177.95(13) ?
O1 C13 C8 C9 . . . . -178.51(12) ?
C12 C13 C8 C9 . . . . 2.80(19) ?
O1 C13 C8 C7 . . . . 2.45(19) ?
C12 C13 C8 C7 . . . . -176.23(12) ?
O2 C12 C11 C10 . . . . 179.66(13) ?
C13 C12 C11 C10 . . . . 0.4(2) ?
C1 N1 C7 C8 . . . . -177.25(12) ?
C9 C8 C7 N1 . . . . 176.91(13) ?
C13 C8 C7 N1 . . . . -4.1(2) ?
C8 C9 C10 C11 . . . . -1.0(2) ?
C12 C11 C10 C9 . . . . 1.3(2) ?
C1 C2 C3 C4 . . . . 0.1(3) ?
C3 C2 C1 C6 . . . . -0.6(3) ?
C3 C2 C1 N1 . . . . 176.31(14) ?
C7 N1 C1 C2 . . . . 25.3(2) ?
C7 N1 C1 C6 . . . . -157.73(16) ?
C2 C3 C4 C5 . . . . 0.2(3) ?
C2 C1 C6 C5 . . . . 0.9(3) ?
N1 C1 C6 C5 . . . . -176.19(17) ?
C2 C1 C6 C15B . . . . -168.4(2) ?
N1 C1 C6 C15B . . . . 14.5(3) ?
C2 C1 C6 C15A . . . . 156.9(3) ?
N1 C1 C6 C15A . . . . -20.1(4) ?
C16B C15B C6 C5 . . . . 95.4(3) ?
C16B C15B C6 C1 . . . . -95.6(3) ?
C16B C15B C6 C15A . . . . 7.7(3) ?
C16A C15A C6 C5 . . . . -108.3(3) ?
C16A C15A C6 C1 . . . . 95.1(3) ?
C16A C15A C6 C15B . . . . 0.4(3) ?
C3 C4 C5 C6 . . . . 0.1(3) ?
C1 C6 C5 C4 . . . . -0.7(3) ?
C15B C6 C5 C4 . . . . 168.4(2) ?
C15A C6 C5 C4 . . . . -158.1(3) ?
